data_4500643
loop_
_publ_author_name
'Kennedy, Alan R.'
'Morrison, Catriona A.'
'Briggs, Naomi E. B.'
'Arbuckle, William'

_publ_section_title
;
 Density and Stability Differences Between Enantiopure and Racemic Salts:
 Construction and Structural Analysis of a Systematic Series of
 Crystalline Salt Forms of Methylephedrine
;
_journal_issue 5
_journal_name_full 'Crystal Growth &amp; Design'
_journal_page_first 1821
_journal_paper_doi 10.1021/cg200030s
_journal_volume 11
_journal_year 2011
_chemical_formula_sum 'C17 H24 N O5.5 S'
_chemical_formula_weight 362.43
_chemical_name_systematic
;
 ?
;
_space_group_IT_number 2
_symmetry_cell_setting triclinic
_symmetry_space_group_name_Hall '-P 1'
_symmetry_space_group_name_H-M 'P -1'
_atom_sites_solution_hydrogens geom
_atom_sites_solution_primary direct
_atom_sites_solution_secondary difmap
_audit_creation_method SHELXL-97
_cell_angle_alpha 64.086(3)
_cell_angle_beta 87.575(2)
_cell_angle_gamma 72.856(2)
_cell_formula_units_Z 4
_cell_length_a 10.2179(3)
_cell_length_b 13.6409(4)
_cell_length_c 15.0037(4)
_cell_measurement_reflns_used 15464
_cell_measurement_temperature 123(2)
_cell_measurement_theta_max 29.7009
_cell_measurement_theta_min 2.4553
_cell_volume 1788.26(10)
_computing_structure_refinement 'SHELXL-97 (Sheldrick, 1997)'
_diffrn_ambient_temperature 123(2)
_diffrn_measured_fraction_theta_full 0.993
_diffrn_measured_fraction_theta_max 0.993
_diffrn_measurement_device_type 'Oxford Diffraction Gemini S'
_diffrn_measurement_method 'omega scans'
_diffrn_radiation_monochromator graphite
_diffrn_radiation_source 'fine-focus sealed tube'
_diffrn_radiation_type MoK\a
_diffrn_radiation_wavelength 0.71073
_diffrn_reflns_av_R_equivalents 0.0387
_diffrn_reflns_av_sigmaI/netI 0.0517
_diffrn_reflns_limit_h_max 13
_diffrn_reflns_limit_h_min -13
_diffrn_reflns_limit_k_max 17
_diffrn_reflns_limit_k_min -18
_diffrn_reflns_limit_l_max 19
_diffrn_reflns_limit_l_min -19
_diffrn_reflns_number 41401
_diffrn_reflns_theta_full 28.00
_diffrn_reflns_theta_max 28.00
_diffrn_reflns_theta_min 2.46
_exptl_absorpt_coefficient_mu 0.210
_exptl_absorpt_correction_T_max 1.00000
_exptl_absorpt_correction_T_min 0.91649
_exptl_absorpt_correction_type multi-scan
_exptl_absorpt_process_details
;
CrysAlisPro, Oxford Diffraction Ltd.,
Version 1.171.33.34d (release 27-02-2009 CrysAlis171 .NET)
(compiled Feb 27 2009,15:38:38)
Empirical absorption correction using spherical harmonics,
 implemented in SCALE3 ABSPACK scaling algorithm.
;
_exptl_crystal_colour colourless
_exptl_crystal_density_diffrn 1.346
_exptl_crystal_density_method 'not measured'
_exptl_crystal_description block
_exptl_crystal_F_000 772
_exptl_crystal_size_max 0.15
_exptl_crystal_size_mid 0.15
_exptl_crystal_size_min 0.10
_refine_diff_density_max 0.354
_refine_diff_density_min -0.402
_refine_diff_density_rms 0.045
_refine_ls_extinction_method none
_refine_ls_goodness_of_fit_ref 0.940
_refine_ls_hydrogen_treatment mixed
_refine_ls_matrix_type full
_refine_ls_number_parameters 480
_refine_ls_number_reflns 8578
_refine_ls_number_restraints 0
_refine_ls_restrained_S_all 0.940
_refine_ls_R_factor_all 0.0656
_refine_ls_R_factor_gt 0.0367
_refine_ls_shift/su_max 0.001
_refine_ls_shift/su_mean 0.000
_refine_ls_structure_factor_coef Fsqd
_refine_ls_weighting_details 'calc w=1/[\s^2^(Fo^2^)+(0.0462P)^2^+0.0000P] where P=(Fo^2^+2Fc^2^)/3'
_refine_ls_weighting_scheme calc
_refine_ls_wR_factor_gt 0.0785
_refine_ls_wR_factor_ref 0.0842
_reflns_number_gt 6177
_reflns_number_total 8578
_reflns_threshold_expression I>2/s(I)
_cod_data_source_file cg200030s_si_001.cif
_cod_data_source_block rmepdhbs
_cod_depositor_comments
;
The following automatic conversions were performed:

'_symmetry_cell_setting' value 'Triclinic' changed to 'triclinic'
according to /home/saulius/struct/CIF-dictionaries/cif_core.dic
dictionary named 'cif_core.dic' version 2.4.1 from 2010-06-29.

Automatic conversion script
Id: cif_fix_values 1715 2011-07-08 13:25:40Z adriana 
;
_cod_original_cell_volume 1788.26(9)
_cod_original_sg_symbol_H-M P-1
_cod_original_formula_sum 'C17 H24 N O5.50 S'
_cod_database_code 4500643

loop_
_symmetry_equiv_pos_as_xyz
'x, y, z'
'-x, -y, -z'

loop_
_atom_site_label
_atom_site_type_symbol
_atom_site_fract_x
_atom_site_fract_y
_atom_site_fract_z
_atom_site_U_iso_or_equiv
_atom_site_adp_type
_atom_site_occupancy
_atom_site_symmetry_multiplicity
_atom_site_calc_flag
_atom_site_refinement_flags
S1 S -0.94467(4) 0.75918(3) 0.12755(3) 0.01671(9) Uani 1 1 d .
S2 S -0.44617(4) 1.23482(3) -0.41507(3) 0.01795(9) Uani 1 1 d .
O1 O -0.42909(12) 0.81109(9) 0.05478(9) 0.0297(3) Uani 1 1 d .
O2 O 0.03277(12) 1.30036(9) -0.40151(9) 0.0260(3) Uani 1 1 d .
O1W O -0.29013(14) 0.72168(11) 0.23276(9) 0.0307(3) Uani 1 1 d .
O3 O -1.01201(12) 0.77406(9) 0.03762(8) 0.0300(3) Uani 1 1 d .
O4 O -1.04227(11) 0.77792(9) 0.19675(8) 0.0246(3) Uani 1 1 d .
O5 O -0.85295(11) 0.82903(8) 0.10829(8) 0.0227(2) Uani 1 1 d .
O6 O -0.60761(12) 0.27464(9) 0.33797(9) 0.0260(3) Uani 1 1 d .
O7 O -0.42764(12) 1.23790(9) -0.51329(8) 0.0271(3) Uani 1 1 d .
O8 O -0.58696(11) 1.24685(9) -0.39128(9) 0.0276(3) Uani 1 1 d .
O9 O -0.39200(11) 1.31750(8) -0.40386(8) 0.0223(2) Uani 1 1 d .
O10 O -0.10290(12) 0.77346(9) -0.13166(8) 0.0247(3) Uani 1 1 d .
N1 N -0.70875(13) 0.89410(10) -0.05506(10) 0.0176(3) Uani 1 1 d .
N2 N -0.21707(13) 1.40423(11) -0.54868(10) 0.0195(3) Uani 1 1 d .
C1 C -0.41017(15) 0.61760(12) 0.08072(11) 0.0171(3) Uani 1 1 d .
C2 C -0.26949(16) 0.59482(13) 0.07094(12) 0.0227(3) Uani 1 1 d .
H2 H -0.2300 0.6555 0.0470 0.027 Uiso 1 1 calc R
C3 C -0.18712(17) 0.48365(14) 0.09615(12) 0.0269(4) Uani 1 1 d .
H3 H -0.0914 0.4687 0.0888 0.032 Uiso 1 1 calc R
C4 C -0.24310(18) 0.39445(13) 0.13182(12) 0.0274(4) Uani 1 1 d .
H4 H -0.1860 0.3183 0.1498 0.033 Uiso 1 1 calc R
C5 C -0.38283(17) 0.41652(13) 0.14121(12) 0.0247(4) Uani 1 1 d .
H5 H -0.4219 0.3556 0.1653 0.030 Uiso 1 1 calc R
C6 C -0.46551(16) 0.52731(13) 0.11553(11) 0.0200(3) Uani 1 1 d .
H6 H -0.5614 0.5419 0.1218 0.024 Uiso 1 1 calc R
C7 C -0.50322(16) 0.73787(12) 0.05673(11) 0.0189(3) Uani 1 1 d .
H7 H -0.5685 0.7324 0.1090 0.023 Uiso 1 1 calc R
C8 C -0.58732(14) 0.79225(12) -0.04480(11) 0.0170(3) Uani 1 1 d .
H8 H -0.6259 0.7336 -0.0464 0.020 Uiso 1 1 calc R
C9 C -0.50025(16) 0.82312(14) -0.13144(11) 0.0249(4) Uani 1 1 d .
H9A H -0.5589 0.8578 -0.1942 0.037 Uiso 1 1 calc R
H9B H -0.4290 0.7537 -0.1257 0.037 Uiso 1 1 calc R
H9C H -0.4566 0.8777 -0.1304 0.037 Uiso 1 1 calc R
C10 C -0.67400(17) 0.99797(13) -0.06768(14) 0.0313(4) Uani 1 1 d .
H10A H -0.6375 1.0302 -0.1321 0.047 Uiso 1 1 calc R
H10B H -0.6046 0.9769 -0.0140 0.047 Uiso 1 1 calc R
H10C H -0.7571 1.0551 -0.0653 0.047 Uiso 1 1 calc R
C11 C -0.81722(16) 0.92579(14) -0.13522(12) 0.0252(4) Uani 1 1 d .
H11A H -0.8968 0.9872 -0.1353 0.038 Uiso 1 1 calc R
H11B H -0.8457 0.8587 -0.1229 0.038 Uiso 1 1 calc R
H11C H -0.7802 0.9522 -0.2000 0.038 Uiso 1 1 calc R
C12 C 0.06770(15) 1.11860(12) -0.40729(10) 0.0169(3) Uani 1 1 d .
C13 C 0.20892(16) 1.10093(14) -0.41145(11) 0.0232(3) Uani 1 1 d .
H13 H 0.2455 1.1622 -0.4263 0.028 Uiso 1 1 calc R
C14 C 0.29603(17) 0.99292(14) -0.39370(12) 0.0276(4) Uani 1 1 d .
H14 H 0.3921 0.9811 -0.3975 0.033 Uiso 1 1 calc R
C15 C 0.24422(18) 0.90253(14) -0.37062(12) 0.0277(4) Uani 1 1 d .
H15 H 0.3044 0.8289 -0.3581 0.033 Uiso 1 1 calc R
C16 C 0.10441(17) 0.92018(13) -0.36600(12) 0.0244(4) Uani 1 1 d .
H16 H 0.0682 0.8584 -0.3500 0.029 Uiso 1 1 calc R
C17 C 0.01690(16) 1.02754(12) -0.38467(11) 0.0204(3) Uani 1 1 d .
H17 H -0.0792 1.0391 -0.3820 0.025 Uiso 1 1 calc R
C18 C -0.03197(15) 1.23507(12) -0.42594(11) 0.0183(3) Uani 1 1 d .
H18 H -0.1091 1.2227 -0.3833 0.022 Uiso 1 1 calc R
C19 C -0.09228(15) 1.30309(12) -0.53529(11) 0.0180(3) Uani 1 1 d .
H19 H -0.1261 1.2509 -0.5522 0.022 Uiso 1 1 calc R
C20 C 0.01209(17) 1.33977(14) -0.60773(12) 0.0276(4) Uani 1 1 d .
H20A H -0.0341 1.3849 -0.6756 0.041 Uiso 1 1 calc R
H20B H 0.0842 1.2717 -0.6038 0.041 Uiso 1 1 calc R
H20C H 0.0534 1.3863 -0.5905 0.041 Uiso 1 1 calc R
C21 C -0.18547(18) 1.50102(13) -0.54105(13) 0.0291(4) Uani 1 1 d .
H21A H -0.1334 1.5357 -0.5962 0.044 Uiso 1 1 calc R
H21B H -0.1307 1.4719 -0.4776 0.044 Uiso 1 1 calc R
H21C H -0.2717 1.5588 -0.5443 0.044 Uiso 1 1 calc R
C22 C -0.30561(17) 1.44966(14) -0.64345(12) 0.0273(4) Uani 1 1 d .
H22A H -0.3900 1.5081 -0.6450 0.041 Uiso 1 1 calc R
H22B H -0.3293 1.3870 -0.6473 0.041 Uiso 1 1 calc R
H22C H -0.2555 1.4837 -0.7002 0.041 Uiso 1 1 calc R
C23 C -0.84102(14) 0.61496(12) 0.18828(10) 0.0154(3) Uani 1 1 d .
C24 C -0.75446(15) 0.57945(12) 0.27323(11) 0.0181(3) Uani 1 1 d .
H24 H -0.7492 0.6332 0.2961 0.022 Uiso 1 1 calc R
C25 C -0.67629(15) 0.46587(12) 0.32413(11) 0.0188(3) Uani 1 1 d .
H25 H -0.6182 0.4414 0.3825 0.023 Uiso 1 1 calc R
C26 C -0.68247(15) 0.38707(12) 0.28998(11) 0.0176(3) Uani 1 1 d .
C27 C -0.76694(15) 0.42321(12) 0.20423(11) 0.0192(3) Uani 1 1 d .
H27 H -0.7704 0.3700 0.1802 0.023 Uiso 1 1 calc R
C28 C -0.84596(15) 0.53671(12) 0.15391(11) 0.0180(3) Uani 1 1 d .
H28 H -0.9039 0.5612 0.0955 0.022 Uiso 1 1 calc R
C29 C -0.34445(14) 1.09725(12) -0.32892(10) 0.0161(3) Uani 1 1 d .
C30 C -0.28332(15) 1.08186(12) -0.24097(11) 0.0184(3) Uani 1 1 d .
H30 H -0.2969 1.1454 -0.2268 0.022 Uiso 1 1 calc R
C31 C -0.20255(15) 0.97416(12) -0.17379(11) 0.0189(3) Uani 1 1 d .
H31 H -0.1608 0.9637 -0.1136 0.023 Uiso 1 1 calc R
C32 C -0.18263(15) 0.88117(12) -0.19473(11) 0.0169(3) Uani 1 1 d .
C33 C -0.24439(15) 0.89640(12) -0.28250(11) 0.0179(3) Uani 1 1 d .
H33 H -0.2314 0.8328 -0.2965 0.022 Uiso 1 1 calc R
C34 C -0.32471(15) 1.00400(12) -0.34937(11) 0.0169(3) Uani 1 1 d .
H34 H -0.3666 1.0144 -0.4095 0.020 Uiso 1 1 calc R
H1H H -0.386(2) 0.7845(17) 0.1162(16) 0.061(7) Uiso 1 1 d .
H1N H -0.7465(17) 0.8704(14) -0.0003(12) 0.024(5) Uiso 1 1 d .
H1W H -0.328(2) 0.7427(19) 0.2825(18) 0.076(8) Uiso 1 1 d .
H2H H 0.035(2) 1.2719(17) -0.3349(16) 0.059(7) Uiso 1 1 d .
H2N H -0.2676(17) 1.3742(14) -0.4998(13) 0.028(5) Uiso 1 1 d .
H2W H -0.217(2) 0.7371(17) 0.2235(14) 0.046(6) Uiso 1 1 d .
H6H H -0.554(2) 0.2634(18) 0.3884(16) 0.059(7) Uiso 1 1 d .
H10H H -0.0741(19) 0.7772(15) -0.0790(14) 0.039(6) Uiso 1 1 d .

loop_
_atom_site_aniso_label
_atom_site_aniso_U_11
_atom_site_aniso_U_22
_atom_site_aniso_U_33
_atom_site_aniso_U_23
_atom_site_aniso_U_13
_atom_site_aniso_U_12
S1 0.0169(2) 0.01583(18) 0.01371(19) -0.00463(15) -0.00138(15) -0.00257(15)
S2 0.01498(19) 0.01751(19) 0.0174(2) -0.00655(16) -0.00086(15) -0.00103(15)
O1 0.0368(7) 0.0171(6) 0.0327(7) -0.0077(5) -0.0132(6) -0.0081(5)
O2 0.0343(7) 0.0229(6) 0.0236(7) -0.0110(5) -0.0031(5) -0.0107(5)
O1W 0.0307(7) 0.0390(7) 0.0239(7) -0.0105(6) 0.0016(6) -0.0182(6)
O3 0.0394(7) 0.0240(6) 0.0192(6) -0.0063(5) -0.0129(5) -0.0027(5)
O4 0.0182(6) 0.0241(6) 0.0235(6) -0.0076(5) 0.0043(5) -0.0006(5)
O5 0.0266(6) 0.0195(5) 0.0224(6) -0.0082(5) 0.0058(5) -0.0098(5)
O6 0.0288(7) 0.0155(6) 0.0267(7) -0.0066(5) -0.0059(5) -0.0004(5)
O7 0.0327(7) 0.0237(6) 0.0169(6) -0.0086(5) -0.0037(5) 0.0025(5)
O8 0.0161(6) 0.0268(6) 0.0382(7) -0.0150(5) 0.0026(5) -0.0035(5)
O9 0.0243(6) 0.0174(5) 0.0230(6) -0.0072(5) 0.0018(5) -0.0062(5)
O10 0.0326(7) 0.0162(6) 0.0174(6) -0.0037(5) -0.0051(5) -0.0017(5)
N1 0.0167(7) 0.0169(6) 0.0176(7) -0.0061(6) 0.0019(6) -0.0056(5)
N2 0.0205(7) 0.0169(6) 0.0168(7) -0.0043(6) 0.0027(6) -0.0048(6)
C1 0.0197(8) 0.0162(7) 0.0140(7) -0.0063(6) -0.0001(6) -0.0042(6)
C2 0.0205(8) 0.0227(8) 0.0246(9) -0.0090(7) 0.0031(7) -0.0085(7)
C3 0.0184(9) 0.0311(9) 0.0298(10) -0.0158(8) 0.0023(7) -0.0021(7)
C4 0.0302(10) 0.0199(8) 0.0290(9) -0.0137(7) -0.0031(8) 0.0020(7)
C5 0.0324(10) 0.0191(8) 0.0246(9) -0.0101(7) 0.0015(7) -0.0098(7)
C6 0.0186(8) 0.0220(8) 0.0192(8) -0.0088(7) 0.0025(6) -0.0068(7)
C7 0.0214(8) 0.0159(7) 0.0186(8) -0.0069(6) 0.0011(6) -0.0057(6)
C8 0.0157(8) 0.0151(7) 0.0193(8) -0.0074(6) 0.0017(6) -0.0037(6)
C9 0.0215(9) 0.0293(9) 0.0203(8) -0.0096(7) 0.0041(7) -0.0054(7)
C10 0.0257(9) 0.0162(8) 0.0491(11) -0.0128(8) -0.0016(8) -0.0045(7)
C11 0.0207(9) 0.0282(9) 0.0220(9) -0.0098(7) -0.0025(7) -0.0027(7)
C12 0.0171(8) 0.0191(8) 0.0141(7) -0.0072(6) 0.0013(6) -0.0053(6)
C13 0.0206(8) 0.0274(9) 0.0213(9) -0.0090(7) 0.0027(7) -0.0098(7)
C14 0.0165(8) 0.0385(10) 0.0234(9) -0.0140(8) 0.0030(7) -0.0023(7)
C15 0.0293(10) 0.0254(9) 0.0237(9) -0.0140(7) 0.0029(7) 0.0031(7)
C16 0.0302(9) 0.0206(8) 0.0245(9) -0.0121(7) 0.0023(7) -0.0073(7)
C17 0.0176(8) 0.0214(8) 0.0219(8) -0.0102(7) 0.0014(6) -0.0045(6)
C18 0.0190(8) 0.0175(8) 0.0189(8) -0.0080(6) 0.0027(6) -0.0066(6)
C19 0.0186(8) 0.0169(7) 0.0187(8) -0.0086(6) 0.0012(6) -0.0046(6)
C20 0.0267(9) 0.0298(9) 0.0218(9) -0.0091(7) 0.0076(7) -0.0071(8)
C21 0.0376(10) 0.0181(8) 0.0293(10) -0.0111(7) -0.0031(8) -0.0036(7)
C22 0.0256(9) 0.0263(9) 0.0221(9) -0.0040(7) -0.0053(7) -0.0066(7)
C23 0.0131(7) 0.0160(7) 0.0148(7) -0.0052(6) 0.0029(6) -0.0042(6)
C24 0.0185(8) 0.0197(8) 0.0169(8) -0.0093(6) -0.0001(6) -0.0047(6)
C25 0.0152(8) 0.0221(8) 0.0144(8) -0.0060(6) -0.0017(6) -0.0024(6)
C26 0.0147(8) 0.0153(7) 0.0185(8) -0.0046(6) 0.0028(6) -0.0033(6)
C27 0.0219(8) 0.0183(8) 0.0205(8) -0.0095(7) 0.0025(6) -0.0093(6)
C28 0.0169(8) 0.0211(8) 0.0160(8) -0.0073(7) -0.0009(6) -0.0071(6)
C29 0.0135(7) 0.0178(7) 0.0146(7) -0.0056(6) 0.0024(6) -0.0041(6)
C30 0.0201(8) 0.0177(7) 0.0190(8) -0.0106(6) 0.0026(6) -0.0044(6)
C31 0.0202(8) 0.0223(8) 0.0138(8) -0.0081(7) -0.0011(6) -0.0054(6)
C32 0.0155(8) 0.0152(7) 0.0158(8) -0.0030(6) 0.0026(6) -0.0052(6)
C33 0.0215(8) 0.0176(7) 0.0183(8) -0.0088(6) 0.0047(6) -0.0100(6)
C34 0.0167(8) 0.0219(8) 0.0144(7) -0.0085(6) 0.0017(6) -0.0085(6)

loop_
_atom_type_symbol
_atom_type_description
_atom_type_scat_dispersion_real
_atom_type_scat_dispersion_imag
_atom_type_scat_source
S S 0.1246 0.1234 'International Tables Vol C Tables 4.2.6.8 and 6.1.1.4'
O O 0.0106 0.0060 'International Tables Vol C Tables 4.2.6.8 and 6.1.1.4'
N N 0.0061 0.0033 'International Tables Vol C Tables 4.2.6.8 and 6.1.1.4'
C C 0.0033 0.0016 'International Tables Vol C Tables 4.2.6.8 and 6.1.1.4'
H H 0.0000 0.0000 'International Tables Vol C Tables 4.2.6.8 and 6.1.1.4'

loop_
_geom_angle_atom_site_label_1
_geom_angle_atom_site_label_2
_geom_angle_atom_site_label_3
_geom_angle
O3 S1 O4 112.45(7)
O3 S1 O5 113.17(7)
O4 S1 O5 110.51(6)
O3 S1 C23 106.90(7)
O4 S1 C23 106.65(6)
O5 S1 C23 106.70(6)
O8 S2 O7 112.44(7)
O8 S2 O9 112.65(7)
O7 S2 O9 111.41(6)
O8 S2 C29 107.29(7)
O7 S2 C29 105.76(7)
O9 S2 C29 106.79(6)
C7 O1 H1H 109.4(13)
C18 O2 H2H 104.4(13)
H1W O1W H2W 106(2)
C26 O6 H6H 109.6(14)
C32 O10 H10H 106.9(12)
C10 N1 C11 109.93(12)
C10 N1 C8 115.68(12)
C11 N1 C8 112.24(12)
C10 N1 H1N 107.9(11)
C11 N1 H1N 105.1(11)
C8 N1 H1N 105.2(11)
C22 N2 C21 109.37(12)
C22 N2 C19 112.40(12)
C21 N2 C19 115.08(12)
C22 N2 H2N 105.5(11)
C21 N2 H2N 109.8(11)
C19 N2 H2N 104.1(11)
C6 C1 C2 118.80(13)
C6 C1 C7 119.53(13)
C2 C1 C7 121.66(13)
C3 C2 C1 120.10(14)
C3 C2 H2 120.0
C1 C2 H2 120.0
C4 C3 C2 120.54(15)
C4 C3 H3 119.7
C2 C3 H3 119.7
C3 C4 C5 119.67(15)
C3 C4 H4 120.2
C5 C4 H4 120.2
C6 C5 C4 119.99(15)
C6 C5 H5 120.0
C4 C5 H5 120.0
C5 C6 C1 120.89(14)
C5 C6 H6 119.6
C1 C6 H6 119.6
O1 C7 C1 112.64(12)
O1 C7 C8 108.16(12)
C1 C7 C8 110.65(12)
O1 C7 H7 108.4
C1 C7 H7 108.4
C8 C7 H7 108.4
C9 C8 N1 112.00(12)
C9 C8 C7 112.83(12)
N1 C8 C7 110.56(12)
C9 C8 H8 107.0
N1 C8 H8 107.0
C7 C8 H8 107.0
C8 C9 H9A 109.5
C8 C9 H9B 109.5
H9A C9 H9B 109.5
C8 C9 H9C 109.5
H9A C9 H9C 109.5
H9B C9 H9C 109.5
N1 C10 H10A 109.5
N1 C10 H10B 109.5
H10A C10 H10B 109.5
N1 C10 H10C 109.5
H10A C10 H10C 109.5
H10B C10 H10C 109.5
N1 C11 H11A 109.5
N1 C11 H11B 109.5
H11A C11 H11B 109.5
N1 C11 H11C 109.5
H11A C11 H11C 109.5
H11B C11 H11C 109.5
C17 C12 C13 119.14(14)
C17 C12 C18 119.20(13)
C13 C12 C18 121.66(13)
C14 C13 C12 119.61(15)
C14 C13 H13 120.2
C12 C13 H13 120.2
C15 C14 C13 120.72(15)
C15 C14 H14 119.6
C13 C14 H14 119.6
C16 C15 C14 119.51(15)
C16 C15 H15 120.2
C14 C15 H15 120.2
C15 C16 C17 120.16(15)
C15 C16 H16 119.9
C17 C16 H16 119.9
C16 C17 C12 120.86(14)
C16 C17 H17 119.6
C12 C17 H17 119.6
O2 C18 C12 111.78(12)
O2 C18 C19 109.00(12)
C12 C18 C19 110.53(12)
O2 C18 H18 108.5
C12 C18 H18 108.5
C19 C18 H18 108.5
C20 C19 N2 111.72(12)
C20 C19 C18 113.95(12)
N2 C19 C18 110.57(12)
C20 C19 H19 106.7
N2 C19 H19 106.7
C18 C19 H19 106.7
C19 C20 H20A 109.5
C19 C20 H20B 109.5
H20A C20 H20B 109.5
C19 C20 H20C 109.5
H20A C20 H20C 109.5
H20B C20 H20C 109.5
N2 C21 H21A 109.5
N2 C21 H21B 109.5
H21A C21 H21B 109.5
N2 C21 H21C 109.5
H21A C21 H21C 109.5
H21B C21 H21C 109.5
N2 C22 H22A 109.5
N2 C22 H22B 109.5
H22A C22 H22B 109.5
N2 C22 H22C 109.5
H22A C22 H22C 109.5
H22B C22 H22C 109.5
C28 C23 C24 119.88(13)
C28 C23 S1 121.18(11)
C24 C23 S1 118.93(11)
C25 C24 C23 119.85(14)
C25 C24 H24 120.1
C23 C24 H24 120.1
C24 C25 C26 120.16(13)
C24 C25 H25 119.9
C26 C25 H25 119.9
O6 C26 C27 118.18(13)
O6 C26 C25 122.00(13)
C27 C26 C25 119.82(13)
C28 C27 C26 119.92(14)
C28 C27 H27 120.0
C26 C27 H27 120.0
C27 C28 C23 120.35(14)
C27 C28 H28 119.8
C23 C28 H28 119.8
C30 C29 C34 119.83(13)
C30 C29 S2 120.15(11)
C34 C29 S2 120.02(11)
C31 C30 C29 120.17(13)
C31 C30 H30 119.9
C29 C30 H30 119.9
C30 C31 C32 119.82(13)
C30 C31 H31 120.1
C32 C31 H31 120.1
O10 C32 C33 117.71(13)
O10 C32 C31 122.24(13)
C33 C32 C31 120.05(13)
C34 C33 C32 119.94(14)
C34 C33 H33 120.0
C32 C33 H33 120.0
C33 C34 C29 120.20(13)
C33 C34 H34 119.9
C29 C34 H34 119.9

loop_
_geom_bond_atom_site_label_1
_geom_bond_atom_site_label_2
_geom_bond_distance
S1 O3 1.4464(11)
S1 O4 1.4601(11)
S1 O5 1.4603(11)
S1 C23 1.7632(15)
S2 O8 1.4464(11)
S2 O7 1.4616(11)
S2 O9 1.4658(11)
S2 C29 1.7653(14)
O1 C7 1.4109(17)
O1 H1H 0.90(2)
O2 C18 1.4206(17)
O2 H2H 0.90(2)
O1W H1W 0.94(3)
O1W H2W 0.83(2)
O6 C26 1.3585(17)
O6 H6H 0.88(2)
O10 C32 1.3647(17)
O10 H10H 0.881(19)
N1 C10 1.4919(19)
N1 C11 1.4959(19)
N1 C8 1.5187(18)
N1 H1N 0.862(17)
N2 C22 1.4941(19)
N2 C21 1.4990(19)
N2 C19 1.5206(19)
N2 H2N 0.896(17)
C1 C6 1.390(2)
C1 C2 1.394(2)
C1 C7 1.523(2)
C2 C3 1.387(2)
C2 H2 0.9500
C3 C4 1.382(2)
C3 H3 0.9500
C4 C5 1.384(2)
C4 H4 0.9500
C5 C6 1.383(2)
C5 H5 0.9500
C6 H6 0.9500
C7 C8 1.535(2)
C7 H7 1.0000
C8 C9 1.518(2)
C8 H8 1.0000
C9 H9A 0.9800
C9 H9B 0.9800
C9 H9C 0.9800
C10 H10A 0.9800
C10 H10B 0.9800
C10 H10C 0.9800
C11 H11A 0.9800
C11 H11B 0.9800
C11 H11C 0.9800
C12 C17 1.387(2)
C12 C13 1.394(2)
C12 C18 1.524(2)
C13 C14 1.392(2)
C13 H13 0.9500
C14 C15 1.384(2)
C14 H14 0.9500
C15 C16 1.381(2)
C15 H15 0.9500
C16 C17 1.383(2)
C16 H16 0.9500
C17 H17 0.9500
C18 C19 1.533(2)
C18 H18 1.0000
C19 C20 1.520(2)
C19 H19 1.0000
C20 H20A 0.9800
C20 H20B 0.9800
C20 H20C 0.9800
C21 H21A 0.9800
C21 H21B 0.9800
C21 H21C 0.9800
C22 H22A 0.9800
C22 H22B 0.9800
C22 H22C 0.9800
C23 C28 1.387(2)
C23 C24 1.395(2)
C24 C25 1.382(2)
C24 H24 0.9500
C25 C26 1.395(2)
C25 H25 0.9500
C26 C27 1.390(2)
C27 C28 1.383(2)
C27 H27 0.9500
C28 H28 0.9500
C29 C30 1.388(2)
C29 C34 1.3919(19)
C30 C31 1.385(2)
C30 H30 0.9500
C31 C32 1.393(2)
C31 H31 0.9500
C32 C33 1.389(2)
C33 C34 1.3809(19)
C33 H33 0.9500
C34 H34 0.9500

loop_
_geom_torsion_atom_site_label_1
_geom_torsion_atom_site_label_2
_geom_torsion_atom_site_label_3
_geom_torsion_atom_site_label_4
_geom_torsion
C6 C1 C2 C3 -0.3(2)
C7 C1 C2 C3 178.17(14)
C1 C2 C3 C4 -0.5(2)
C2 C3 C4 C5 0.8(2)
C3 C4 C5 C6 -0.4(2)
C4 C5 C6 C1 -0.4(2)
C2 C1 C6 C5 0.7(2)
C7 C1 C6 C5 -177.75(14)
C6 C1 C7 O1 160.18(13)
C2 C1 C7 O1 -18.3(2)
C6 C1 C7 C8 -78.62(17)
C2 C1 C7 C8 102.93(16)
C10 N1 C8 C9 -55.36(17)
C11 N1 C8 C9 71.88(16)
C10 N1 C8 C7 71.41(16)
C11 N1 C8 C7 -161.35(12)
O1 C7 C8 C9 52.87(16)
C1 C7 C8 C9 -70.94(16)
O1 C7 C8 N1 -73.43(15)
C1 C7 C8 N1 162.75(12)
C17 C12 C13 C14 0.5(2)
C18 C12 C13 C14 179.89(14)
C12 C13 C14 C15 -0.9(2)
C13 C14 C15 C16 0.5(2)
C14 C15 C16 C17 0.2(2)
C15 C16 C17 C12 -0.6(2)
C13 C12 C17 C16 0.2(2)
C18 C12 C17 C16 -179.16(14)
C17 C12 C18 O2 152.14(13)
C13 C12 C18 O2 -27.24(19)
C17 C12 C18 C19 -86.26(16)
C13 C12 C18 C19 94.36(16)
C22 N2 C19 C20 70.71(16)
C21 N2 C19 C20 -55.39(17)
C22 N2 C19 C18 -161.26(12)
C21 N2 C19 C18 72.65(16)
O2 C18 C19 C20 55.43(16)
C12 C18 C19 C20 -67.80(16)
O2 C18 C19 N2 -71.38(15)
C12 C18 C19 N2 165.39(11)
O3 S1 C23 C28 -6.67(14)
O4 S1 C23 C28 113.81(13)
O5 S1 C23 C28 -128.04(12)
O3 S1 C23 C24 174.32(12)
O4 S1 C23 C24 -65.19(13)
O5 S1 C23 C24 52.96(13)
C28 C23 C24 C25 -1.5(2)
S1 C23 C24 C25 177.54(11)
C23 C24 C25 C26 0.8(2)
C24 C25 C26 O6 -179.81(13)
C24 C25 C26 C27 0.4(2)
O6 C26 C27 C28 179.26(13)
C25 C26 C27 C28 -0.9(2)
C26 C27 C28 C23 0.3(2)
C24 C23 C28 C27 0.9(2)
S1 C23 C28 C27 -178.06(11)
O8 S2 C29 C30 -91.80(13)
O7 S2 C29 C30 147.99(12)
O9 S2 C29 C30 29.21(14)
O8 S2 C29 C34 88.58(13)
O7 S2 C29 C34 -31.63(14)
O9 S2 C29 C34 -150.41(12)
C34 C29 C30 C31 0.2(2)
S2 C29 C30 C31 -179.43(11)
C29 C30 C31 C32 0.1(2)
C30 C31 C32 O10 179.30(13)
C30 C31 C32 C33 -0.4(2)
O10 C32 C33 C34 -179.22(13)
C31 C32 C33 C34 0.5(2)
C32 C33 C34 C29 -0.3(2)
C30 C29 C34 C33 -0.1(2)
S2 C29 C34 C33 179.53(11)
